data_7026949
loop_
_publ_author_name
'Brazeau, Allison L.'
'Caputo, Christine A.'
'Martin, Caleb D.'
'Jones, Nathan D.'
'Ragogna, Paul J.'

_publ_section_title
;
 A new approach to internal Lewis pairs featuring a phosphenium acid and a
 pyridine base.
;
_journal_issue 45
_journal_name_full 'Dalton transactions (Cambridge, England : 2003)'
_journal_page_first 11069
_journal_page_last 11073
_journal_paper_doi 10.1039/c0dt01029d
_journal_volume 39
_journal_year 2010
_chemical_formula_sum 'C73 H66 B2 Cl2 F6 N6 O7 P2 S2'
_chemical_formula_weight 1471.90
_chemical_name_systematic
;
?
;
_space_group_IT_number 2
_symmetry_cell_setting triclinic
_symmetry_space_group_name_Hall '-P 1'
_symmetry_space_group_name_H-M 'P -1'
_atom_sites_solution_hydrogens geom
_atom_sites_solution_primary direct
_atom_sites_solution_secondary difmap
_audit_creation_method SHELXL-97
_cell_angle_alpha 88.78(3)
_cell_angle_beta 77.03(3)
_cell_angle_gamma 83.08(3)
_cell_formula_units_Z 2
_cell_length_a 12.260(3)
_cell_length_b 14.962(3)
_cell_length_c 19.811(4)
_cell_measurement_reflns_used 20415
_cell_measurement_temperature 150(2)
_cell_measurement_theta_max 25.06
_cell_measurement_theta_min 1.72
_cell_volume 3515.4(14)
_computing_cell_refinement SAINT
_computing_data_collection APEX2
_computing_data_reduction SAINT
_computing_molecular_graphics 'SHELXTL/PC (Sheldrick, 2001)'
_computing_publication_material SHELXTL/PC
_computing_structure_refinement 'SHELXL-97 (Sheldrick, 2008)'
_computing_structure_solution 'SHELXS-97 (Sheldrick, 2008)'
_diffrn_ambient_temperature 150(2)
_diffrn_measured_fraction_theta_full 0.992
_diffrn_measured_fraction_theta_max 0.992
_diffrn_measurement_device_type 'Bruker APEX II CCD'
_diffrn_measurement_method '\f scans, and \w scans'
_diffrn_radiation_monochromator graphite
_diffrn_radiation_source 'fine-focus sealed tube'
_diffrn_radiation_type MoK\a
_diffrn_radiation_wavelength 0.71073
_diffrn_reflns_av_R_equivalents 0.0492
_diffrn_reflns_av_sigmaI/netI 0.0651
_diffrn_reflns_limit_h_max 14
_diffrn_reflns_limit_h_min -14
_diffrn_reflns_limit_k_max 17
_diffrn_reflns_limit_k_min -17
_diffrn_reflns_limit_l_max 23
_diffrn_reflns_limit_l_min -23
_diffrn_reflns_number 43355
_diffrn_reflns_theta_full 25.06
_diffrn_reflns_theta_max 25.06
_diffrn_reflns_theta_min 1.05
_exptl_absorpt_coefficient_mu 0.272
_exptl_absorpt_correction_T_max 0.9707
_exptl_absorpt_correction_T_min 0.9475
_exptl_absorpt_correction_type multi-scan
_exptl_absorpt_process_details SAINT
_exptl_crystal_colour red
_exptl_crystal_density_diffrn 1.390
_exptl_crystal_density_method 'not measured'
_exptl_crystal_description block
_exptl_crystal_F_000 1524
_exptl_crystal_size_max 0.20
_exptl_crystal_size_mid 0.18
_exptl_crystal_size_min 0.11
_refine_diff_density_max 0.789
_refine_diff_density_min -1.141
_refine_diff_density_rms 0.063
_refine_ls_extinction_method none
_refine_ls_goodness_of_fit_ref 1.028
_refine_ls_hydrogen_treatment constr
_refine_ls_matrix_type full
_refine_ls_number_parameters 913
_refine_ls_number_reflns 12379
_refine_ls_number_restraints 2
_refine_ls_restrained_S_all 1.084
_refine_ls_R_factor_all 0.1016
_refine_ls_R_factor_gt 0.0588
_refine_ls_shift/su_max 0.071
_refine_ls_shift/su_mean 0.002
_refine_ls_structure_factor_coef Fsqd
_refine_ls_weighting_details 'calc w=1/[\s^2^(Fo^2^)+(0.0715P)^2^+3.5855P] where P=(Fo^2^+2Fc^2^)/3'
_refine_ls_weighting_scheme calc
_refine_ls_wR_factor_gt 0.1396
_refine_ls_wR_factor_ref 0.1587
_reflns_number_gt 8125
_reflns_number_total 12379
_reflns_threshold_expression >2sigma(I)
_cod_data_source_file c0dt01029d.txt
_cod_data_source_block 2BH3[OTf]
_cod_original_cell_volume 3515.5(12)
_cod_original_sg_symbol_H-M P-1
_cod_database_code 7026949

loop_
_symmetry_equiv_pos_as_xyz
'x, y, z'
'-x, -y, -z'

loop_
_atom_site_label
_atom_site_type_symbol
_atom_site_fract_x
_atom_site_fract_y
_atom_site_fract_z
_atom_site_U_iso_or_equiv
_atom_site_adp_type
_atom_site_occupancy
_atom_site_symmetry_multiplicity
_atom_site_calc_flag
_atom_site_refinement_flags
_atom_site_disorder_assembly
_atom_site_disorder_group
P2 P 0.86900(8) 0.72051(6) 0.31836(5) 0.0235(2) Uani 1 1 d . . .
P1 P 0.87809(8) 0.22795(7) 0.21701(5) 0.0239(2) Uani 1 1 d . . .
S1 S 0.11899(8) 0.13624(7) 0.07459(5) 0.0324(2) Uani 1 1 d . . .
S2 S 0.10378(8) 0.64788(7) 0.41541(5) 0.0349(3) Uani 1 1 d . . .
O3 O 0.0628(2) 0.22651(19) 0.07973(14) 0.0384(7) Uani 1 1 d . . .
F3 F 0.2979(2) 0.20741(19) 0.08601(13) 0.0551(7) Uani 1 1 d . . .
O2 O 0.0961(2) 0.0810(2) 0.02268(14) 0.0433(7) Uani 1 1 d . . .
N1 N 0.9341(2) 0.3252(2) 0.21572(14) 0.0219(7) Uani 1 1 d . . .
F2 F 0.3342(2) 0.0769(2) 0.03761(15) 0.0625(8) Uani 1 1 d . . .
N2 N 0.8093(2) 0.26760(19) 0.15618(14) 0.0215(7) Uani 1 1 d . . .
N4 N 0.8068(2) 0.7676(2) 0.39575(14) 0.0236(7) Uani 1 1 d . . .
N5 N 0.9368(2) 0.8113(2) 0.29597(14) 0.0243(7) Uani 1 1 d . . .
F1 F 0.2820(2) 0.1932(2) -0.01894(12) 0.0572(7) Uani 1 1 d . . .
N6 N 0.6441(3) 0.8618(2) 0.26930(16) 0.0301(8) Uani 1 1 d . . .
O1 O 0.1197(3) 0.0929(2) 0.14133(14) 0.0487(8) Uani 1 1 d . . .
N3 N 0.6488(2) 0.3535(2) 0.32873(14) 0.0274(7) Uani 1 1 d . . .
C13 C 0.7362(3) 0.2145(2) 0.12912(17) 0.0217(8) Uani 1 1 d . . .
C66 C 0.7298(3) 0.7193(3) 0.44594(18) 0.0257(8) Uani 1 1 d . . .
C28 C 0.9802(3) 0.3950(3) 0.31662(18) 0.0285(9) Uani 1 1 d . . .
C8 C 0.8684(3) 0.4865(2) 0.08681(17) 0.0255(8) Uani 1 1 d . . .
C33 C 1.0128(3) 0.3369(2) 0.25925(17) 0.0246(8) Uani 1 1 d . . .
C1 C 0.9037(3) 0.3851(2) 0.16839(17) 0.0233(8) Uani 1 1 d . . .
C2 C 0.8324(3) 0.3510(2) 0.13361(17) 0.0232(8) Uani 1 1 d . . .
C12 C 0.9288(3) 0.4735(2) 0.14074(18) 0.0259(8) Uani 1 1 d . . .
C35 C 0.9147(3) 0.8751(2) 0.34724(18) 0.0253(8) Uani 1 1 d . . .
C46 C 1.0136(3) 0.8162(3) 0.22871(18) 0.0257(8) Uani 1 1 d . . .
C3 C 0.8070(3) 0.4138(3) 0.08025(18) 0.0257(8) Uani 1 1 d . . .
C67 C 0.2651(3) 0.1541(3) 0.0432(2) 0.0377(10) Uani 1 1 d . . .
C58 C 0.5881(3) 0.7978(3) 0.3073(2) 0.0353(10) Uani 1 1 d . . .
C34 C 0.8397(3) 0.8492(2) 0.40489(18) 0.0250(8) Uani 1 1 d . . .
C14 C 0.7878(3) 0.1408(2) 0.08767(17) 0.0242(8) Uani 1 1 d . . .
H14A H 0.8675 0.1270 0.0770 0.029 Uiso 1 1 calc R . .
C65 C 0.7749(3) 0.6408(3) 0.47322(18) 0.0283(9) Uani 1 1 d . . .
H65A H 0.8539 0.6229 0.4618 0.034 Uiso 1 1 calc R . .
C48 C 1.1879(3) 0.7598(3) 0.15326(19) 0.0354(10) Uani 1 1 d . . .
H48A H 1.2569 0.7210 0.1447 0.042 Uiso 1 1 calc R . .
C45 C 0.8216(3) 0.9180(3) 0.4593(2) 0.0320(9) Uani 1 1 d . . .
C7 C 0.8732(3) 0.5608(3) 0.04334(19) 0.0303(9) Uani 1 1 d . . .
C18 C 0.6201(3) 0.2378(3) 0.14642(18) 0.0257(8) Uani 1 1 d . . .
C6 C 0.8112(3) 0.5616(3) -0.00909(19) 0.0350(10) Uani 1 1 d . . .
H6A H 0.8114 0.6108 -0.0402 0.042 Uiso 1 1 calc R . .
C15 C 0.7206(3) 0.0876(3) 0.06207(18) 0.0303(9) Uani 1 1 d . . .
H15A H 0.7543 0.0371 0.0334 0.036 Uiso 1 1 calc R . .
C49 C 1.1607(3) 0.8174(3) 0.1023(2) 0.0396(11) Uani 1 1 d . . .
H49A H 1.2111 0.8178 0.0582 0.048 Uiso 1 1 calc R . .
C36 C 0.9514(3) 0.9610(3) 0.3599(2) 0.0328(9) Uani 1 1 d . . .
C11 C 0.9924(3) 0.5386(3) 0.15219(19) 0.0304(9) Uani 1 1 d . . .
H11A H 1.0318 0.5328 0.1885 0.036 Uiso 1 1 calc R . .
C21 C 0.6014(3) 0.2816(3) 0.31047(19) 0.0299(9) Uani 1 1 d . . .
C4 C 0.7477(3) 0.4164(3) 0.02925(19) 0.0317(9) Uani 1 1 d . . .
H4A H 0.7055 0.3689 0.0238 0.038 Uiso 1 1 calc R . .
C54 C 0.7173(3) 0.8376(3) 0.2074(2) 0.0336(10) Uani 1 1 d . . .
C47 C 1.1129(3) 0.7598(3) 0.21691(19) 0.0297(9) Uani 1 1 d . . .
H47A H 1.1302 0.7207 0.2525 0.036 Uiso 1 1 calc R . .
C31 C 1.1922(3) 0.2892(3) 0.2849(2) 0.0386(10) Uani 1 1 d . . .
H31A H 1.2640 0.2543 0.2741 0.046 Uiso 1 1 calc R . .
C24 C 0.7551(3) 0.2521(3) 0.39155(19) 0.0332(10) Uani 1 1 d . . .
H24A H 0.8085 0.2426 0.4198 0.040 Uiso 1 1 calc R . .
C25 C 0.7263(3) 0.3383(3) 0.36925(18) 0.0286(9) Uani 1 1 d . . .
C61 C 0.6153(3) 0.7503(3) 0.46284(19) 0.0326(9) Uani 1 1 d . . .
C41 C 0.8922(3) 0.9826(3) 0.4288(2) 0.0356(10) Uani 1 1 d . . .
C19 C 0.5618(3) 0.3190(3) 0.1901(2) 0.0336(9) Uani 1 1 d . . .
H19A H 0.4990 0.3472 0.1701 0.040 Uiso 1 1 calc R . .
H19B H 0.6160 0.3635 0.1878 0.040 Uiso 1 1 calc R . .
C9 C 0.9423(3) 0.6257(3) 0.0553(2) 0.0357(10) Uani 1 1 d . . .
H9A H 0.9500 0.6771 0.0265 0.043 Uiso 1 1 calc R . .
C32 C 1.1160(3) 0.2853(3) 0.24288(19) 0.0308(9) Uani 1 1 d . . .
H32A H 1.1350 0.2473 0.2031 0.037 Uiso 1 1 calc R . .
C10 C 0.9976(3) 0.6148(3) 0.1082(2) 0.0369(10) Uani 1 1 d . . .
H10A H 1.0416 0.6602 0.1158 0.044 Uiso 1 1 calc R . .
C51 C 0.9833(3) 0.8759(3) 0.1789(2) 0.0322(9) Uani 1 1 d . . .
C64 C 0.7042(3) 0.5888(3) 0.51700(19) 0.0343(10) Uani 1 1 d . . .
H64A H 0.7339 0.5345 0.5355 0.041 Uiso 1 1 calc R . .
C50 C 1.0607(4) 0.8744(3) 0.1151(2) 0.0409(11) Uani 1 1 d . . .
H50A H 1.0440 0.9136 0.0795 0.049 Uiso 1 1 calc R . .
C29 C 1.0589(4) 0.3962(3) 0.3580(2) 0.0379(10) Uani 1 1 d . . .
H29A H 1.0407 0.4339 0.3980 0.045 Uiso 1 1 calc R . .
C26 C 0.7793(3) 0.4147(3) 0.39098(19) 0.0350(10) Uani 1 1 d . . .
H26A H 0.8144 0.3942 0.4299 0.042 Uiso 1 1 calc R . .
H26B H 0.7189 0.4641 0.4087 0.042 Uiso 1 1 calc R . .
C22 C 0.6305(3) 0.1957(3) 0.3322(2) 0.0351(10) Uani 1 1 d . . .
H22A H 0.5973 0.1468 0.3187 0.042 Uiso 1 1 calc R . .
C17 C 0.5563(3) 0.1821(3) 0.1195(2) 0.0343(10) Uani 1 1 d . . .
H17A H 0.4766 0.1956 0.1300 0.041 Uiso 1 1 calc R . .
C23 C 0.7079(3) 0.1804(3) 0.3735(2) 0.0373(10) Uani 1 1 d . . .
H23A H 0.7279 0.1215 0.3891 0.045 Uiso 1 1 calc R . .
C60 C 0.5641(3) 0.8366(3) 0.4355(2) 0.0409(11) Uani 1 1 d . . .
H60A H 0.6239 0.8760 0.4194 0.049 Uiso 1 1 calc R . .
H60B H 0.5075 0.8682 0.4738 0.049 Uiso 1 1 calc R . .
C5 C 0.7507(3) 0.4919(3) -0.01522(19) 0.0361(10) Uani 1 1 d . . .
H5A H 0.7094 0.4943 -0.0506 0.043 Uiso 1 1 calc R . .
C27 C 0.8691(4) 0.4529(3) 0.33437(19) 0.0352(10) Uani 1 1 d . . .
H27A H 0.8394 0.4621 0.2919 0.042 Uiso 1 1 calc R . .
H27B H 0.8816 0.5126 0.3498 0.042 Uiso 1 1 calc R . .
C59 C 0.5071(3) 0.8217(3) 0.3755(2) 0.0481(12) Uani 1 1 d . . .
H59A H 0.4587 0.7728 0.3883 0.058 Uiso 1 1 calc R . .
H59B H 0.4576 0.8772 0.3694 0.058 Uiso 1 1 calc R . .
C52 C 0.8766(3) 0.9396(3) 0.1911(2) 0.0396(10) Uani 1 1 d . . .
H52A H 0.8937 0.9975 0.1686 0.048 Uiso 1 1 calc R . .
H52B H 0.8509 0.9512 0.2416 0.048 Uiso 1 1 calc R . .
C44 C 0.7583(4) 0.9315(3) 0.5254(2) 0.0413(11) Uani 1 1 d . . .
H44A H 0.7092 0.8894 0.5467 0.050 Uiso 1 1 calc R . .
C20 C 0.5147(3) 0.2969(3) 0.2670(2) 0.0385(10) Uani 1 1 d . . .
H20A H 0.4576 0.3471 0.2877 0.046 Uiso 1 1 calc R . .
H20B H 0.4759 0.2423 0.2690 0.046 Uiso 1 1 calc R . .
C40 C 0.9042(4) 1.0608(3) 0.4632(3) 0.0466(12) Uani 1 1 d . . .
C55 C 0.7310(4) 0.7507(3) 0.1835(2) 0.0439(11) Uani 1 1 d . . .
H55A H 0.7800 0.7354 0.1399 0.053 Uiso 1 1 calc R . .
C37 C 1.0215(4) 1.0192(3) 0.3234(3) 0.0432(11) Uani 1 1 d . . .
H37A H 1.0594 1.0075 0.2765 0.052 Uiso 1 1 calc R . .
C53 C 0.7790(3) 0.9072(3) 0.1645(2) 0.0410(11) Uani 1 1 d . . .
H53A H 0.7239 0.9602 0.1610 0.049 Uiso 1 1 calc R . .
H53B H 0.8095 0.8826 0.1172 0.049 Uiso 1 1 calc R . .
C16 C 0.6050(3) 0.1081(3) 0.07832(19) 0.0339(10) Uani 1 1 d . . .
H16A H 0.5590 0.0715 0.0612 0.041 Uiso 1 1 calc R . .
C63 C 0.5900(4) 0.6166(3) 0.5337(2) 0.0400(11) Uani 1 1 d . . .
H63A H 0.5406 0.5810 0.5634 0.048 Uiso 1 1 calc R . .
C30 C 1.1619(4) 0.3442(3) 0.3423(2) 0.0437(11) Uani 1 1 d . . .
H30A H 1.2131 0.3465 0.3716 0.052 Uiso 1 1 calc R . .
C43 C 0.7681(4) 1.0107(4) 0.5612(3) 0.0538(14) Uani 1 1 d . . .
H43A H 0.7245 1.0209 0.6071 0.065 Uiso 1 1 calc R . .
C62 C 0.5470(3) 0.6958(3) 0.5074(2) 0.0423(11) Uani 1 1 d . . .
H62A H 0.4681 0.7139 0.5201 0.051 Uiso 1 1 calc R . .
C39 C 0.9796(4) 1.1178(3) 0.4254(3) 0.0558(14) Uani 1 1 d . . .
H39A H 0.9919 1.1707 0.4468 0.067 Uiso 1 1 calc R . .
C57 C 0.6030(4) 0.7103(3) 0.2841(3) 0.0470(12) Uani 1 1 d . . .
H57A H 0.5632 0.6666 0.3115 0.056 Uiso 1 1 calc R . .
C38 C 1.0348(4) 1.0982(3) 0.3589(3) 0.0564(14) Uani 1 1 d . . .
H38A H 1.0842 1.1385 0.3350 0.068 Uiso 1 1 calc R . .
C42 C 0.8382(4) 1.0727(3) 0.5319(3) 0.0569(15) Uani 1 1 d . . .
H42A H 0.8428 1.1242 0.5579 0.068 Uiso 1 1 calc R . .
C56 C 0.6752(4) 0.6850(3) 0.2214(3) 0.0531(14) Uani 1 1 d . . .
H56A H 0.6858 0.6247 0.2050 0.064 Uiso 1 1 calc R . .
F4 F 0.2730(2) 0.7253(2) 0.34272(14) 0.0676(9) Uani 1 1 d . . .
F6 F 0.2862(2) 0.6917(2) 0.44615(13) 0.0646(8) Uani 1 1 d . . .
F5 F 0.3164(2) 0.5890(2) 0.36830(15) 0.0682(8) Uani 1 1 d . . .
O7 O 0.5900(2) 0.4156(2) 0.88273(15) 0.0460(8) Uani 1 1 d . . .
O4 O 0.0988(2) 0.5804(2) 0.46697(14) 0.0465(8) Uani 1 1 d . . .
O5 O 0.0813(3) 0.6192(2) 0.35156(16) 0.0554(9) Uani 1 1 d . . .
C68 C 0.2512(4) 0.6643(3) 0.3921(2) 0.0382(10) Uani 1 1 d . . .
O6 O 0.0502(3) 0.7354(2) 0.4363(2) 0.0838(13) Uani 1 1 d . . .
C70 C 0.6006(4) 0.4399(3) 0.8124(2) 0.0514(12) Uani 1 1 d . . .
H70B H 0.5311 0.4770 0.8061 0.062 Uiso 1 1 calc R . .
H70A H 0.6126 0.3852 0.7831 0.062 Uiso 1 1 calc R . .
C71 C 0.6998(4) 0.4925(3) 0.7922(2) 0.0516(12) Uani 1 1 d . . .
H71C H 0.7087 0.5107 0.7437 0.077 Uiso 1 1 calc R . .
H71A H 0.7682 0.4549 0.7981 0.077 Uiso 1 1 calc R . .
H71B H 0.6873 0.5462 0.8217 0.077 Uiso 1 1 calc R . .
C72 C 0.4954(4) 0.3706(4) 0.9066(2) 0.0527(13) Uani 1 1 d . . .
H72A H 0.4984 0.3178 0.8766 0.063 Uiso 1 1 calc R . .
H72B H 0.4259 0.4113 0.9055 0.063 Uiso 1 1 calc R . .
C73 C 0.4949(4) 0.3400(4) 0.9810(3) 0.0652(15) Uani 1 1 d . . .
H73A H 0.4314 0.3053 0.9978 0.098 Uiso 1 1 calc R . .
H73C H 0.4873 0.3928 1.0108 0.098 Uiso 1 1 calc R . .
H73B H 0.5657 0.3022 0.9819 0.098 Uiso 1 1 calc R . .
B1 B 0.6124(5) 0.4556(4) 0.3052(3) 0.0442(13) Uani 1 1 d . . .
H1A H 0.6208 0.4984 0.3399 0.066 Uiso 1 1 calc R . .
H1B H 0.5336 0.4617 0.3011 0.066 Uiso 1 1 calc R . .
H1C H 0.6608 0.4681 0.2603 0.066 Uiso 1 1 calc R . .
B2 B 0.6216(5) 0.9668(4) 0.2963(3) 0.0530(14) Uani 1 1 d . . .
H2A H 0.5450 0.9790 0.3248 0.080 Uiso 1 1 calc R . .
H2B H 0.6303 1.0071 0.2562 0.080 Uiso 1 1 calc R . .
H2C H 0.6761 0.9771 0.3238 0.080 Uiso 1 1 calc R . .
Cl1 Cl 0.45437(19) 0.89461(14) 0.12445(14) 0.1302(8) Uani 1 1 d D A .
C69 C 0.3399(9) 0.9552(5) 0.1830(4) 0.131(3) Uani 1 1 d . . .
Cl2 Cl 0.3237(2) 0.8952(2) 0.25188(12) 0.0678(11) Uani 0.504(4) 1 d PD A 1
Cl3 Cl 0.3424(3) 1.0355(3) 0.23724(19) 0.1217(19) Uani 0.496(4) 1 d PD A 2

loop_
_atom_site_aniso_label
_atom_site_aniso_U_11
_atom_site_aniso_U_22
_atom_site_aniso_U_33
_atom_site_aniso_U_23
_atom_site_aniso_U_13
_atom_site_aniso_U_12
P2 0.0266(5) 0.0237(5) 0.0197(5) 0.0002(4) -0.0037(4) -0.0039(4)
P1 0.0275(5) 0.0255(5) 0.0208(5) -0.0001(4) -0.0087(4) -0.0051(4)
S1 0.0279(5) 0.0350(6) 0.0344(6) -0.0063(5) -0.0060(4) -0.0044(4)
S2 0.0313(5) 0.0316(6) 0.0433(6) -0.0016(5) -0.0119(5) -0.0024(4)
O3 0.0369(16) 0.0370(17) 0.0361(16) -0.0016(13) -0.0032(12) 0.0065(13)
F3 0.0449(15) 0.076(2) 0.0513(16) -0.0166(14) -0.0173(12) -0.0217(14)
O2 0.0387(16) 0.0494(19) 0.0452(18) -0.0159(14) -0.0121(14) -0.0108(14)
N1 0.0238(15) 0.0265(17) 0.0168(15) -0.0026(13) -0.0061(12) -0.0045(13)
F2 0.0369(14) 0.069(2) 0.080(2) -0.0160(16) -0.0172(14) 0.0132(14)
N2 0.0219(15) 0.0243(17) 0.0187(15) -0.0019(13) -0.0046(12) -0.0047(13)
N4 0.0236(16) 0.0267(18) 0.0204(16) 0.0016(13) -0.0053(13) -0.0025(13)
N5 0.0244(16) 0.0277(18) 0.0219(16) 0.0048(14) -0.0074(13) -0.0046(13)
F1 0.0516(16) 0.087(2) 0.0331(14) 0.0076(14) -0.0032(12) -0.0239(15)
N6 0.0294(17) 0.0317(19) 0.0312(19) 0.0024(15) -0.0133(15) 0.0003(15)
O1 0.066(2) 0.0443(19) 0.0325(17) 0.0070(14) -0.0013(15) -0.0116(16)
N3 0.0269(17) 0.0325(19) 0.0191(16) -0.0009(14) -0.0007(13) 0.0033(14)
C13 0.0274(19) 0.023(2) 0.0173(18) 0.0037(15) -0.0090(15) -0.0066(16)
C66 0.029(2) 0.030(2) 0.0177(19) -0.0040(16) -0.0035(15) -0.0056(17)
C28 0.040(2) 0.025(2) 0.024(2) 0.0017(16) -0.0084(17) -0.0135(18)
C8 0.028(2) 0.026(2) 0.0192(19) -0.0014(16) 0.0001(15) -0.0015(16)
C33 0.030(2) 0.029(2) 0.0191(19) 0.0017(16) -0.0100(16) -0.0113(17)
C1 0.0228(18) 0.027(2) 0.0185(19) -0.0023(16) -0.0018(15) -0.0019(16)
C2 0.0254(19) 0.024(2) 0.0184(19) -0.0026(15) -0.0014(15) -0.0032(16)
C12 0.0252(19) 0.027(2) 0.023(2) -0.0028(16) -0.0014(16) -0.0024(16)
C35 0.029(2) 0.025(2) 0.026(2) 0.0017(17) -0.0147(16) -0.0022(16)
C46 0.029(2) 0.028(2) 0.022(2) 0.0040(16) -0.0057(16) -0.0139(17)
C3 0.0258(19) 0.029(2) 0.021(2) 0.0003(16) -0.0037(16) -0.0008(16)
C67 0.035(2) 0.046(3) 0.036(2) -0.006(2) -0.0134(19) -0.006(2)
C58 0.025(2) 0.038(3) 0.047(3) 0.007(2) -0.0168(19) -0.0063(18)
C34 0.0267(19) 0.025(2) 0.025(2) -0.0014(16) -0.0113(16) 0.0008(16)
C14 0.030(2) 0.026(2) 0.0182(19) 0.0024(16) -0.0073(15) -0.0038(16)
C65 0.034(2) 0.032(2) 0.0195(19) -0.0041(17) -0.0067(16) -0.0020(18)
C48 0.029(2) 0.048(3) 0.028(2) 0.0027(19) -0.0033(17) -0.0069(19)
C45 0.033(2) 0.029(2) 0.037(2) -0.0062(18) -0.0188(19) 0.0050(18)
C7 0.036(2) 0.024(2) 0.025(2) 0.0007(17) 0.0020(17) 0.0001(17)
C18 0.026(2) 0.029(2) 0.024(2) 0.0003(16) -0.0093(16) -0.0034(16)
C6 0.045(2) 0.032(2) 0.022(2) 0.0061(17) -0.0018(18) 0.005(2)
C15 0.046(2) 0.026(2) 0.021(2) 0.0013(16) -0.0095(18) -0.0076(18)
C49 0.037(2) 0.053(3) 0.028(2) 0.009(2) 0.0003(18) -0.017(2)
C36 0.033(2) 0.024(2) 0.047(3) 0.0037(19) -0.023(2) -0.0021(17)
C11 0.032(2) 0.030(2) 0.029(2) -0.0061(17) -0.0032(17) -0.0070(17)
C21 0.025(2) 0.036(2) 0.025(2) -0.0041(17) 0.0015(16) -0.0004(17)
C4 0.032(2) 0.037(2) 0.028(2) -0.0011(18) -0.0108(17) -0.0001(18)
C54 0.033(2) 0.042(3) 0.028(2) 0.0017(19) -0.0158(18) 0.0051(19)
C47 0.029(2) 0.037(2) 0.026(2) 0.0071(17) -0.0097(17) -0.0073(18)
C31 0.032(2) 0.051(3) 0.037(2) 0.001(2) -0.0139(19) -0.010(2)
C24 0.032(2) 0.037(3) 0.027(2) 0.0021(18) -0.0042(17) 0.0079(18)
C25 0.029(2) 0.036(2) 0.0167(19) -0.0033(16) 0.0004(16) 0.0029(17)
C61 0.033(2) 0.037(2) 0.025(2) -0.0005(18) -0.0028(17) 0.0017(18)
C41 0.040(2) 0.028(2) 0.045(3) -0.0058(19) -0.028(2) 0.0052(19)
C19 0.026(2) 0.039(3) 0.036(2) -0.0044(19) -0.0132(17) 0.0049(18)
C9 0.040(2) 0.028(2) 0.033(2) 0.0031(18) 0.0030(19) -0.0017(19)
C32 0.030(2) 0.040(2) 0.025(2) -0.0033(18) -0.0090(17) -0.0081(18)
C10 0.039(2) 0.028(2) 0.041(3) -0.0031(19) 0.000(2) -0.0103(19)
C51 0.034(2) 0.034(2) 0.032(2) 0.0086(18) -0.0119(18) -0.0092(18)
C64 0.050(3) 0.030(2) 0.023(2) -0.0005(17) -0.0072(19) -0.006(2)
C50 0.050(3) 0.046(3) 0.030(2) 0.018(2) -0.011(2) -0.020(2)
C29 0.055(3) 0.043(3) 0.020(2) -0.0020(18) -0.0111(19) -0.023(2)
C26 0.041(2) 0.039(3) 0.024(2) -0.0053(18) -0.0084(18) 0.0012(19)
C22 0.035(2) 0.031(2) 0.036(2) -0.0059(19) 0.0005(19) -0.0031(18)
C17 0.028(2) 0.047(3) 0.032(2) 0.004(2) -0.0131(18) -0.0111(19)
C23 0.039(2) 0.032(2) 0.034(2) 0.0014(19) 0.0004(19) 0.0091(19)
C60 0.030(2) 0.050(3) 0.036(2) 0.001(2) 0.0009(18) 0.0069(19)
C5 0.044(2) 0.040(3) 0.024(2) 0.0009(18) -0.0101(18) 0.003(2)
C27 0.057(3) 0.026(2) 0.023(2) -0.0049(17) -0.0092(19) -0.0065(19)
C59 0.027(2) 0.066(3) 0.049(3) 0.016(2) -0.007(2) -0.001(2)
C52 0.045(3) 0.035(3) 0.040(2) 0.016(2) -0.013(2) -0.006(2)
C44 0.042(2) 0.045(3) 0.036(2) -0.016(2) -0.015(2) 0.014(2)
C20 0.025(2) 0.052(3) 0.037(2) -0.009(2) -0.0045(18) 0.0002(19)
C40 0.048(3) 0.031(3) 0.071(3) -0.011(2) -0.041(3) 0.009(2)
C55 0.048(3) 0.051(3) 0.035(2) -0.009(2) -0.022(2) 0.011(2)
C37 0.043(3) 0.032(3) 0.064(3) 0.012(2) -0.030(2) -0.010(2)
C53 0.040(2) 0.054(3) 0.029(2) 0.015(2) -0.0124(19) 0.001(2)
C16 0.043(2) 0.038(3) 0.029(2) 0.0043(19) -0.0168(19) -0.021(2)
C63 0.050(3) 0.042(3) 0.025(2) 0.0015(19) 0.0046(19) -0.016(2)
C30 0.043(3) 0.060(3) 0.038(3) 0.006(2) -0.022(2) -0.023(2)
C43 0.060(3) 0.056(3) 0.048(3) -0.024(3) -0.031(3) 0.026(3)
C62 0.031(2) 0.057(3) 0.032(2) 0.001(2) 0.0069(18) -0.005(2)
C39 0.058(3) 0.025(3) 0.100(4) -0.003(3) -0.052(3) 0.000(2)
C57 0.044(3) 0.047(3) 0.061(3) 0.015(2) -0.031(2) -0.015(2)
C38 0.051(3) 0.030(3) 0.102(5) 0.016(3) -0.045(3) -0.010(2)
C42 0.066(3) 0.042(3) 0.072(4) -0.027(3) -0.045(3) 0.022(3)
C56 0.068(3) 0.032(3) 0.074(4) -0.008(3) -0.051(3) 0.004(2)
F4 0.076(2) 0.083(2) 0.0577(18) 0.0358(16) -0.0282(15) -0.0458(17)
F6 0.0521(16) 0.114(3) 0.0384(15) 0.0043(15) -0.0184(12) -0.0381(17)
F5 0.0434(16) 0.077(2) 0.070(2) 0.0030(16) 0.0101(14) 0.0051(15)
O7 0.0473(18) 0.052(2) 0.0395(18) 0.0014(14) -0.0083(14) -0.0118(15)
O4 0.0417(17) 0.071(2) 0.0299(16) 0.0132(15) -0.0078(13) -0.0195(16)
O5 0.071(2) 0.058(2) 0.055(2) 0.0176(16) -0.0395(17) -0.0306(18)
C68 0.042(2) 0.048(3) 0.026(2) 0.008(2) -0.0092(19) -0.012(2)
O6 0.049(2) 0.049(2) 0.151(4) -0.036(2) -0.020(2) 0.0069(17)
C70 0.064(3) 0.051(3) 0.042(3) 0.003(2) -0.023(2) 0.001(2)
C71 0.052(3) 0.061(3) 0.038(3) 0.015(2) -0.006(2) -0.004(2)
C72 0.032(2) 0.071(4) 0.058(3) -0.003(3) -0.013(2) -0.011(2)
C73 0.048(3) 0.087(4) 0.069(4) 0.029(3) -0.020(3) -0.035(3)
B1 0.048(3) 0.043(3) 0.039(3) -0.003(2) -0.008(2) 0.003(2)
B2 0.059(4) 0.040(3) 0.058(4) 0.001(3) -0.010(3) 0.000(3)
Cl1 0.1100(16) 0.0842(14) 0.195(2) -0.0026(14) -0.0342(15) -0.0050(12)
C69 0.227(10) 0.083(5) 0.072(5) -0.015(4) -0.038(6) 0.029(6)
Cl2 0.079(2) 0.092(2) 0.0420(15) 0.0117(13) -0.0209(13) -0.0380(16)
Cl3 0.118(3) 0.181(5) 0.085(3) 0.014(3) -0.029(2) -0.084(3)

loop_
_atom_type_symbol
_atom_type_description
_atom_type_scat_dispersion_real
_atom_type_scat_dispersion_imag
_atom_type_scat_source
C C 0.0033 0.0016 'International Tables Vol C Tables 4.2.6.8 and 6.1.1.4'
H H 0.0000 0.0000 'International Tables Vol C Tables 4.2.6.8 and 6.1.1.4'
N N 0.0061 0.0033 'International Tables Vol C Tables 4.2.6.8 and 6.1.1.4'
F F 0.0171 0.0103 'International Tables Vol C Tables 4.2.6.8 and 6.1.1.4'
P P 0.1023 0.0942 'International Tables Vol C Tables 4.2.6.8 and 6.1.1.4'
S S 0.1246 0.1234 'International Tables Vol C Tables 4.2.6.8 and 6.1.1.4'
Cl Cl 0.1484 0.1585 'International Tables Vol C Tables 4.2.6.8 and 6.1.1.4'
O O 0.0106 0.0060 'International Tables Vol C Tables 4.2.6.8 and 6.1.1.4'
B B 0.0013 0.0007 'International Tables Vol C Tables 4.2.6.8 and 6.1.1.4'

loop_
_geom_angle_atom_site_label_1
_geom_angle_atom_site_label_2
_geom_angle_atom_site_label_3
_geom_angle
N5 P2 N4 90.24(15)
N2 P1 N1 90.06(14)
O2 S1 O3 115.53(18)
O2 S1 O1 115.50(19)
O3 S1 O1 114.20(17)
O2 S1 C67 104.31(18)
O3 S1 C67 102.18(19)
O1 S1 C67 102.55(19)
O4 S2 O6 117.4(2)
O4 S2 O5 114.12(19)
O6 S2 O5 112.8(2)
O4 S2 C68 103.89(18)
O6 S2 C68 102.8(2)
O5 S2 C68 103.55(19)
C1 N1 C33 126.3(3)
C1 N1 P1 113.4(2)
C33 N1 P1 120.2(2)
C2 N2 C13 124.4(3)
C2 N2 P1 113.4(2)
C13 N2 P1 122.2(2)
C34 N4 C66 126.7(3)
C34 N4 P2 113.3(2)
C66 N4 P2 119.9(2)
C35 N5 C46 125.8(3)
C35 N5 P2 113.3(2)
C46 N5 P2 120.9(2)
C58 N6 C54 119.0(4)
C58 N6 B2 120.3(4)
C54 N6 B2 120.7(4)
C25 N3 C21 118.6(3)
C25 N3 B1 119.9(3)
C21 N3 B1 121.5(3)
C14 C13 C18 123.1(3)
C14 C13 N2 117.1(3)
C18 C13 N2 119.8(3)
C65 C66 C61 122.6(3)
C65 C66 N4 117.3(3)
C61 C66 N4 120.1(3)
C29 C28 C33 115.7(4)
C29 C28 C27 120.7(3)
C33 C28 C27 123.6(3)
C7 C8 C3 123.5(3)
C7 C8 C12 123.5(3)
C3 C8 C12 113.0(3)
C32 C33 C28 123.0(3)
C32 C33 N1 116.8(3)
C28 C33 N1 120.2(3)
N1 C1 C2 111.3(3)
N1 C1 C12 138.9(3)
C2 C1 C12 109.7(3)
N2 C2 C1 111.9(3)
N2 C2 C3 137.9(3)
C1 C2 C3 110.2(3)
C11 C12 C8 118.8(3)
C11 C12 C1 137.6(3)
C8 C12 C1 103.6(3)
N5 C35 C34 111.3(3)
N5 C35 C36 138.3(3)
C34 C35 C36 110.3(3)
C47 C46 C51 123.0(3)
C47 C46 N5 117.5(3)
C51 C46 N5 119.6(3)
C4 C3 C8 119.1(3)
C4 C3 C2 137.3(4)
C8 C3 C2 103.5(3)
F3 C67 F1 107.3(3)
F3 C67 F2 107.0(3)
F1 C67 F2 107.7(3)
F3 C67 S1 111.1(3)
F1 C67 S1 111.5(3)
F2 C67 S1 112.0(3)
N6 C58 C57 120.9(4)
N6 C58 C59 120.6(4)
C57 C58 C59 118.5(4)
N4 C34 C35 111.8(3)
N4 C34 C45 138.8(3)
C35 C34 C45 109.3(3)
C13 C14 C15 118.7(3)
C13 C14 H14A 120.6
C15 C14 H14A 120.6
C64 C65 C66 119.6(4)
C64 C65 H65A 120.2
C66 C65 H65A 120.2
C47 C48 C49 118.8(4)
C47 C48 H48A 120.6
C49 C48 H48A 120.6
C44 C45 C41 119.5(4)
C44 C45 C34 137.0(4)
C41 C45 C34 103.5(3)
C8 C7 C6 116.2(4)
C8 C7 C9 116.2(4)
C6 C7 C9 127.6(4)
C13 C18 C17 116.0(3)
C13 C18 C19 124.1(3)
C17 C18 C19 119.8(3)
C5 C6 C7 120.5(4)
C5 C6 H6A 119.8
C7 C6 H6A 119.8
C16 C15 C14 120.0(4)
C16 C15 H15A 120.0
C14 C15 H15A 120.0
C50 C49 C48 120.5(4)
C50 C49 H49A 119.8
C48 C49 H49A 119.8
C37 C36 C41 119.8(4)
C37 C36 C35 137.0(4)
C41 C36 C35 103.2(3)
C12 C11 C10 118.1(4)
C12 C11 H11A 121.0
C10 C11 H11A 121.0
N3 C21 C22 121.1(3)
N3 C21 C20 119.6(3)
C22 C21 C20 119.3(4)
C3 C4 C5 118.3(4)
C3 C4 H4A 120.8
C5 C4 H4A 120.8
C55 C54 N6 120.3(4)
C55 C54 C53 119.9(4)
N6 C54 C53 119.8(4)
C46 C47 C48 120.0(3)
C46 C47 H47A 120.0
C48 C47 H47A 120.0
C30 C31 C32 118.9(4)
C30 C31 H31A 120.6
C32 C31 H31A 120.6
C23 C24 C25 121.1(4)
C23 C24 H24A 119.5
C25 C24 H24A 119.5
N3 C25 C24 120.4(4)
N3 C25 C26 120.5(3)
C24 C25 C26 119.1(3)
C66 C61 C62 115.8(4)
C66 C61 C60 123.9(4)
C62 C61 C60 120.3(4)
C40 C41 C45 123.6(4)
C40 C41 C36 122.7(4)
C45 C41 C36 113.7(4)
C18 C19 C20 114.0(3)
C18 C19 H19A 108.8
C20 C19 H19A 108.8
C18 C19 H19B 108.8
C20 C19 H19B 108.8
H19A C19 H19B 107.7
C10 C9 C7 120.5(4)
C10 C9 H9A 119.8
C7 C9 H9A 119.7
C33 C32 C31 119.6(4)
C33 C32 H32A 120.2
C31 C32 H32A 120.2
C9 C10 C11 122.8(4)
C9 C10 H10A 118.6
C11 C10 H10A 118.6
C50 C51 C46 115.7(4)
C50 C51 C52 120.4(3)
C46 C51 C52 123.9(3)
C63 C64 C65 119.2(4)
C63 C64 H64A 120.4
C65 C64 H64A 120.4
C49 C50 C51 122.0(4)
C49 C50 H50A 119.0
C51 C50 H50A 119.0
C30 C29 C28 121.6(4)
C30 C29 H29A 119.2
C28 C29 H29A 119.2
C25 C26 C27 115.8(3)
C25 C26 H26A 108.3
C27 C26 H26A 108.3
C25 C26 H26B 108.3
C27 C26 H26B 108.3
H26A C26 H26B 107.4
C21 C22 C23 120.3(4)
C21 C22 H22A 119.8
C23 C22 H22A 119.8
C16 C17 C18 122.4(4)
C16 C17 H17A 118.8
C18 C17 H17A 118.8
C24 C23 C22 118.5(4)
C24 C23 H23A 120.8
C22 C23 H23A 120.8
C61 C60 C59 113.4(4)
C61 C60 H60A 108.9
C59 C60 H60A 108.9
C61 C60 H60B 108.9
C59 C60 H60B 108.9
H60A C60 H60B 107.7
C6 C5 C4 122.4(4)
C6 C5 H5A 118.8
C4 C5 H5A 118.8
C28 C27 C26 114.7(3)
C28 C27 H27A 108.6
C26 C27 H27A 108.6
C28 C27 H27B 108.6
C26 C27 H27B 108.6
H27A C27 H27B 107.6
C58 C59 C60 114.3(3)
C58 C59 H59A 108.7
C60 C59 H59A 108.7
C58 C59 H59B 108.7
C60 C59 H59B 108.7
H59A C59 H59B 107.6
C51 C52 C53 115.4(4)
C51 C52 H52A 108.4
C53 C52 H52A 108.4
C51 C52 H52B 108.4
C53 C52 H52B 108.4
H52A C52 H52B 107.5
C45 C44 C43 118.0(5)
C45 C44 H44A 121.0
C43 C44 H44A 121.0
C21 C20 C19 115.0(3)
C21 C20 H20A 108.5
C19 C20 H20A 108.5
C21 C20 H20B 108.5
C19 C20 H20B 108.5
H20A C20 H20B 107.5
C41 C40 C39 116.2(5)
C41 C40 C42 115.6(5)
C39 C40 C42 128.2(5)
C54 C55 C56 121.5(4)
C54 C55 H55A 119.3
C56 C55 H55A 119.3
C36 C37 C38 117.3(5)
C36 C37 H37A 121.3
C38 C37 H37A 121.3
C54 C53 C52 116.2(3)
C54 C53 H53A 108.2
C52 C53 H53A 108.2
C54 C53 H53B 108.2
C52 C53 H53B 108.2
H53A C53 H53B 107.4
C15 C16 C17 119.9(4)
C15 C16 H16A 120.1
C17 C16 H16A 120.1
C62 C63 C64 120.4(4)
C62 C63 H63A 119.8
C64 C63 H63A 119.8
C31 C30 C29 121.3(4)
C31 C30 H30A 119.4
C29 C30 H30A 119.4
C42 C43 C44 122.4(5)
C42 C43 H43A 118.8
C44 C43 H43A 118.8
C63 C62 C61 122.3(4)
C63 C62 H62A 118.8
C61 C62 H62A 118.8
C38 C39 C40 121.2(5)
C38 C39 H39A 119.4
C40 C39 H39A 119.4
C58 C57 C56 120.8(4)
C58 C57 H57A 119.6
C56 C57 H57A 119.6
C39 C38 C37 122.6(5)
C39 C38 H38A 118.7
C37 C38 H38A 118.7
C43 C42 C40 120.8(4)
C43 C42 H42A 119.6
C40 C42 H42A 119.6
C55 C56 C57 117.5(4)
C55 C56 H56A 121.2
C57 C56 H56A 121.3
C72 O7 C70 111.3(3)
F6 C68 F4 107.0(4)
F6 C68 F5 107.3(4)
F4 C68 F5 106.1(3)
F6 C68 S2 111.4(3)
F4 C68 S2 112.7(3)
F5 C68 S2 112.0(3)
O7 C70 C71 107.8(4)
O7 C70 H70B 110.1
C71 C70 H70B 110.2
O7 C70 H70A 110.2
C71 C70 H70A 110.2
H70B C70 H70A 108.5
C70 C71 H71C 109.5
C70 C71 H71A 109.5
H71C C71 H71A 109.5
C70 C71 H71B 109.5
H71C C71 H71B 109.5
H71A C71 H71B 109.5
O7 C72 C73 108.2(4)
O7 C72 H72A 110.1
C73 C72 H72A 110.1
O7 C72 H72B 110.1
C73 C72 H72B 110.1
H72A C72 H72B 108.4
C72 C73 H73A 109.5
C72 C73 H73C 109.5
H73A C73 H73C 109.5
C72 C73 H73B 109.5
H73A C73 H73B 109.5
H73C C73 H73B 109.5
N3 B1 H1A 109.5
N3 B1 H1B 109.5
H1A B1 H1B 109.5
N3 B1 H1C 109.5
H1A B1 H1C 109.5
H1B B1 H1C 109.5
N6 B2 H2A 109.5
N6 B2 H2B 109.5
H2A B2 H2B 109.5
N6 B2 H2C 109.5
H2A B2 H2C 109.5
H2B B2 H2C 109.5
Cl2 C69 Cl3 82.8(4)
Cl2 C69 Cl1 104.3(4)
Cl3 C69 Cl1 128.7(7)

loop_
_geom_bond_atom_site_label_1
_geom_bond_atom_site_label_2
_geom_bond_distance
P2 N5 1.678(3)
P2 N4 1.679(3)
P1 N2 1.680(3)
P1 N1 1.680(3)
S1 O2 1.429(3)
S1 O3 1.435(3)
S1 O1 1.462(3)
S1 C67 1.810(4)
S2 O4 1.418(3)
S2 O6 1.419(4)
S2 O5 1.438(3)
S2 C68 1.807(4)
F3 C67 1.333(5)
N1 C1 1.364(4)
N1 C33 1.458(4)
F2 C67 1.339(5)
N2 C2 1.357(4)
N2 C13 1.458(4)
N4 C34 1.359(5)
N4 C66 1.454(5)
N5 C35 1.368(5)
N5 C46 1.455(5)
F1 C67 1.335(5)
N6 C58 1.360(5)
N6 C54 1.374(5)
N6 B2 1.642(6)
N3 C25 1.371(5)
N3 C21 1.374(5)
N3 B1 1.627(6)
C13 C14 1.389(5)
C13 C18 1.390(5)
C66 C65 1.389(5)
C66 C61 1.392(5)
C28 C29 1.401(5)
C28 C33 1.401(5)
C28 C27 1.498(6)
C8 C7 1.391(5)
C8 C3 1.419(5)
C8 C12 1.428(5)
C33 C32 1.375(5)
C1 C2 1.377(5)
C1 C12 1.460(5)
C2 C3 1.460(5)
C12 C11 1.371(5)
C35 C34 1.377(5)
C35 C36 1.457(5)
C46 C47 1.372(5)
C46 C51 1.399(5)
C3 C4 1.368(5)
C58 C57 1.374(6)
C58 C59 1.508(6)
C34 C45 1.467(5)
C14 C15 1.390(5)
C14 H14A 0.9500
C65 C64 1.380(5)
C65 H65A 0.9500
C48 C47 1.384(5)
C48 C49 1.385(6)
C48 H48A 0.9500
C45 C44 1.370(6)
C45 C41 1.410(6)
C7 C6 1.417(5)
C7 C9 1.419(6)
C18 C17 1.397(5)
C18 C19 1.515(5)
C6 C5 1.373(6)
C6 H6A 0.9500
C15 C16 1.379(5)
C15 H15A 0.9500
C49 C50 1.383(6)
C49 H49A 0.9500
C36 C37 1.376(6)
C36 C41 1.420(6)
C11 C10 1.420(6)
C11 H11A 0.9500
C21 C22 1.378(6)
C21 C20 1.506(5)
C4 C5 1.416(6)
C4 H4A 0.9500
C54 C55 1.371(6)
C54 C53 1.497(6)
C47 H47A 0.9500
C31 C30 1.373(6)
C31 C32 1.390(5)
C31 H31A 0.9500
C24 C23 1.368(6)
C24 C25 1.385(5)
C24 H24A 0.9500
C25 C26 1.497(5)
C61 C62 1.396(6)
C61 C60 1.511(6)
C41 C40 1.406(6)
C19 C20 1.546(5)
C19 H19A 0.9900
C19 H19B 0.9900
C9 C10 1.367(6)
C9 H9A 0.9500
C32 H32A 0.9500
C10 H10A 0.9500
C51 C50 1.399(6)
C51 C52 1.497(6)
C64 C63 1.379(6)
C64 H64A 0.9500
C50 H50A 0.9500
C29 C30 1.377(6)
C29 H29A 0.9500
C26 C27 1.539(6)
C26 H26A 0.9900
C26 H26B 0.9900
C22 C23 1.383(6)
C22 H22A 0.9500
C17 C16 1.382(6)
C17 H17A 0.9500
C23 H23A 0.9500
C60 C59 1.540(6)
C60 H60A 0.9900
C60 H60B 0.9900
C5 H5A 0.9500
C27 H27A 0.9900
C27 H27B 0.9900
C59 H59A 0.9900
C59 H59B 0.9900
C52 C53 1.542(6)
C52 H52A 0.9900
C52 H52B 0.9900
C44 C43 1.425(6)
C44 H44A 0.9500
C20 H20A 0.9900
C20 H20B 0.9900
C40 C39 1.412(7)
C40 C42 1.421(7)
C55 C56 1.376(7)
C55 H55A 0.9500
C37 C38 1.431(7)
C37 H37A 0.9500
C53 H53A 0.9900
C53 H53B 0.9900
C16 H16A 0.9500
C63 C62 1.377(6)
C63 H63A 0.9500
C30 H30A 0.9500
C43 C42 1.372(7)
C43 H43A 0.9500
C62 H62A 0.9500
C39 C38 1.360(7)
C39 H39A 0.9500
C57 C56 1.385(7)
C57 H57A 0.9500
C38 H38A 0.9500
C42 H42A 0.9500
C56 H56A 0.9500
F4 C68 1.330(5)
F6 C68 1.328(5)
F5 C68 1.330(5)
O7 C72 1.397(5)
O7 C70 1.413(5)
C70 C71 1.503(6)
C70 H70B 0.9900
C70 H70A 0.9900
C71 H71C 0.9800
C71 H71A 0.9800
C71 H71B 0.9800
C72 C73 1.532(7)
C72 H72A 0.9900
C72 H72B 0.9900
C73 H73A 0.9800
C73 H73C 0.9800
C73 H73B 0.9800
B1 H1A 0.9800
B1 H1B 0.9800
B1 H1C 0.9800
B2 H2A 0.9800
B2 H2B 0.9800
B2 H2C 0.9800
Cl1 C69 1.773(9)
C69 Cl2 1.606(8)
C69 Cl3 1.636(8)

loop_
_geom_torsion_atom_site_label_1
_geom_torsion_atom_site_label_2
_geom_torsion_atom_site_label_3
_geom_torsion_atom_site_label_4
_geom_torsion
N2 P1 N1 C1 -1.9(3)
N2 P1 N1 C33 -178.2(3)
N1 P1 N2 C2 2.6(2)
N1 P1 N2 C13 -179.9(3)
N5 P2 N4 C34 -1.8(2)
N5 P2 N4 C66 -179.6(3)
N4 P2 N5 C35 1.6(3)
N4 P2 N5 C46 179.6(3)
C2 N2 C13 C14 107.4(4)
P1 N2 C13 C14 -69.8(4)
C2 N2 C13 C18 -73.9(4)
P1 N2 C13 C18 108.9(3)
C34 N4 C66 C65 -111.5(4)
P2 N4 C66 C65 66.0(4)
C34 N4 C66 C61 71.0(5)
P2 N4 C66 C61 -111.5(3)
C29 C28 C33 C32 -1.5(5)
C27 C28 C33 C32 178.8(4)
C29 C28 C33 N1 175.4(3)
C27 C28 C33 N1 -4.4(5)
C1 N1 C33 C32 -108.0(4)
P1 N1 C33 C32 67.7(4)
C1 N1 C33 C28 75.0(5)
P1 N1 C33 C28 -109.3(3)
C33 N1 C1 C2 176.8(3)
P1 N1 C1 C2 0.9(4)
C33 N1 C1 C12 0.9(7)
P1 N1 C1 C12 -175.0(4)
C13 N2 C2 C1 180.0(3)
P1 N2 C2 C1 -2.6(4)
C13 N2 C2 C3 -3.7(6)
P1 N2 C2 C3 173.8(4)
N1 C1 C2 N2 1.1(4)
C12 C1 C2 N2 178.2(3)
N1 C1 C2 C3 -176.3(3)
C12 C1 C2 C3 0.8(4)
C7 C8 C12 C11 2.1(5)
C3 C8 C12 C11 179.5(3)
C7 C8 C12 C1 -176.4(3)
C3 C8 C12 C1 1.1(4)
N1 C1 C12 C11 -3.2(8)
C2 C1 C12 C11 -179.1(4)
N1 C1 C12 C8 174.8(4)
C2 C1 C12 C8 -1.1(4)
C46 N5 C35 C34 -178.9(3)
P2 N5 C35 C34 -1.1(4)
C46 N5 C35 C36 -2.5(6)
P2 N5 C35 C36 175.3(4)
C35 N5 C46 C47 108.5(4)
P2 N5 C46 C47 -69.1(4)
C35 N5 C46 C51 -72.6(5)
P2 N5 C46 C51 109.8(3)
C7 C8 C3 C4 -0.8(5)
C12 C8 C3 C4 -178.3(3)
C7 C8 C3 C2 176.8(3)
C12 C8 C3 C2 -0.6(4)
N2 C2 C3 C4 0.4(8)
C1 C2 C3 C4 176.8(4)
N2 C2 C3 C8 -176.5(4)
C1 C2 C3 C8 -0.1(4)
O2 S1 C67 F3 178.3(3)
O3 S1 C67 F3 57.6(3)
O1 S1 C67 F3 -60.9(3)
O2 S1 C67 F1 58.6(3)
O3 S1 C67 F1 -62.0(3)
O1 S1 C67 F1 179.4(3)
O2 S1 C67 F2 -62.2(3)
O3 S1 C67 F2 177.1(3)
O1 S1 C67 F2 58.6(3)
C54 N6 C58 C57 -0.8(5)
B2 N6 C58 C57 177.6(4)
C54 N6 C58 C59 -180.0(3)
B2 N6 C58 C59 -1.7(5)
C66 N4 C34 C35 179.1(3)
P2 N4 C34 C35 1.5(4)
C66 N4 C34 C45 1.6(6)
P2 N4 C34 C45 -176.0(4)
N5 C35 C34 N4 -0.2(4)
C36 C35 C34 N4 -177.7(3)
N5 C35 C34 C45 178.0(3)
C36 C35 C34 C45 0.5(4)
C18 C13 C14 C15 0.1(5)
N2 C13 C14 C15 178.8(3)
C61 C66 C65 C64 2.3(6)
N4 C66 C65 C64 -175.1(3)
N4 C34 C45 C44 -3.5(8)
C35 C34 C45 C44 178.9(4)
N4 C34 C45 C41 176.7(4)
C35 C34 C45 C41 -0.8(4)
C3 C8 C7 C6 0.7(5)
C12 C8 C7 C6 177.8(3)
C3 C8 C7 C9 -177.5(3)
C12 C8 C7 C9 -0.4(5)
C14 C13 C18 C17 0.0(5)
N2 C13 C18 C17 -178.6(3)
C14 C13 C18 C19 -178.6(3)
N2 C13 C18 C19 2.8(5)
C8 C7 C6 C5 0.0(5)
C9 C7 C6 C5 177.9(4)
C13 C14 C15 C16 -0.4(5)
C47 C48 C49 C50 0.5(6)
N5 C35 C36 C37 4.6(8)
C34 C35 C36 C37 -178.9(4)
N5 C35 C36 C41 -176.5(4)
C34 C35 C36 C41 0.0(4)
C8 C12 C11 C10 -1.9(5)
C1 C12 C11 C10 175.9(4)
C25 N3 C21 C22 0.0(5)
B1 N3 C21 C22 -178.3(4)
C25 N3 C21 C20 179.0(3)
B1 N3 C21 C20 0.7(5)
C8 C3 C4 C5 0.3(5)
C2 C3 C4 C5 -176.3(4)
C58 N6 C54 C55 1.8(5)
B2 N6 C54 C55 -176.5(4)
C58 N6 C54 C53 179.5(3)
B2 N6 C54 C53 1.2(5)
C51 C46 C47 C48 -0.5(6)
N5 C46 C47 C48 178.3(3)
C49 C48 C47 C46 0.0(6)
C21 N3 C25 C24 -0.5(5)
B1 N3 C25 C24 177.8(3)
C21 N3 C25 C26 -179.4(3)
B1 N3 C25 C26 -1.1(5)
C23 C24 C25 N3 0.4(5)
C23 C24 C25 C26 179.4(3)
C65 C66 C61 C62 -2.1(6)
N4 C66 C61 C62 175.3(3)
C65 C66 C61 C60 178.4(4)
N4 C66 C61 C60 -4.2(6)
C44 C45 C41 C40 1.7(6)
C34 C45 C41 C40 -178.5(3)
C44 C45 C41 C36 -179.0(3)
C34 C45 C41 C36 0.8(4)
C37 C36 C41 C40 -2.1(6)
C35 C36 C41 C40 178.8(3)
C37 C36 C41 C45 178.6(3)
C35 C36 C41 C45 -0.5(4)
C13 C18 C19 C20 -98.8(4)
C17 C18 C19 C20 82.6(4)
C8 C7 C9 C10 -1.5(5)
C6 C7 C9 C10 -179.5(4)
C28 C33 C32 C31 0.8(6)
N1 C33 C32 C31 -176.1(3)
C30 C31 C32 C33 0.5(6)
C7 C9 C10 C11 1.8(6)
C12 C11 C10 C9 0.0(6)
C47 C46 C51 C50 0.6(6)
N5 C46 C51 C50 -178.3(3)
C47 C46 C51 C52 -178.5(4)
N5 C46 C51 C52 2.6(6)
C66 C65 C64 C63 -0.9(6)
C48 C49 C50 C51 -0.4(7)
C46 C51 C50 C49 -0.1(6)
C52 C51 C50 C49 179.1(4)
C33 C28 C29 C30 0.9(6)
C27 C28 C29 C30 -179.4(4)
N3 C25 C26 C27 -74.3(4)
C24 C25 C26 C27 106.7(4)
N3 C21 C22 C23 0.5(6)
C20 C21 C22 C23 -178.5(3)
C13 C18 C17 C16 0.2(5)
C19 C18 C17 C16 178.8(3)
C25 C24 C23 C22 0.1(6)
C21 C22 C23 C24 -0.6(6)
C66 C61 C60 C59 101.0(5)
C62 C61 C60 C59 -78.5(5)
C7 C6 C5 C4 -0.5(6)
C3 C4 C5 C6 0.3(6)
C29 C28 C27 C26 -80.7(5)
C33 C28 C27 C26 99.0(4)
C25 C26 C27 C28 -74.8(4)
N6 C58 C59 C60 -75.1(5)
C57 C58 C59 C60 105.7(5)
C61 C60 C59 C58 -74.5(5)
C50 C51 C52 C53 83.2(5)
C46 C51 C52 C53 -97.7(5)
C41 C45 C44 C43 -1.0(6)
C34 C45 C44 C43 179.2(4)
N3 C21 C20 C19 72.7(5)
C22 C21 C20 C19 -108.3(4)
C18 C19 C20 C21 77.1(4)
C45 C41 C40 C39 179.1(4)
C36 C41 C40 C39 -0.1(6)
C45 C41 C40 C42 -1.1(6)
C36 C41 C40 C42 179.6(4)
N6 C54 C55 C56 -2.0(6)
C53 C54 C55 C56 -179.7(4)
C41 C36 C37 C38 2.8(6)
C35 C36 C37 C38 -178.4(4)
C55 C54 C53 C52 -108.3(4)
N6 C54 C53 C52 74.1(5)
C51 C52 C53 C54 76.5(5)
C14 C15 C16 C17 0.6(5)
C18 C17 C16 C15 -0.5(6)
C65 C64 C63 C62 -0.6(6)
C32 C31 C30 C29 -1.0(6)
C28 C29 C30 C31 0.3(6)
C45 C44 C43 C42 -0.1(6)
C64 C63 C62 C61 0.8(7)
C66 C61 C62 C63 0.5(6)
C60 C61 C62 C63 -179.9(4)
C41 C40 C39 C38 1.4(6)
C42 C40 C39 C38 -178.3(4)
N6 C58 C57 C56 -0.1(6)
C59 C58 C57 C56 179.1(4)
C40 C39 C38 C37 -0.6(7)
C36 C37 C38 C39 -1.6(6)
C44 C43 C42 C40 0.7(7)
C41 C40 C42 C43 -0.1(6)
C39 C40 C42 C43 179.6(4)
C54 C55 C56 C57 1.1(6)
C58 C57 C56 C55 0.0(6)
O4 S2 C68 F6 -60.8(4)
O6 S2 C68 F6 62.1(4)
O5 S2 C68 F6 179.7(3)
O4 S2 C68 F4 179.0(3)
O6 S2 C68 F4 -58.1(4)
O5 S2 C68 F4 59.5(4)
O4 S2 C68 F5 59.5(3)
O6 S2 C68 F5 -177.7(3)
O5 S2 C68 F5 -60.1(3)
C72 O7 C70 C71 176.7(4)
C70 O7 C72 C73 175.5(4)
